data_7706376
loop_
_publ_author_name
'Xu, Zou-Hong'
'Huang, Zi-Qing'
'Liu, Xiao-Hui'
'Zhao, Yue'
'Lu, Yi'
'Sun, Wei-Yin'

_publ_section_title
;
 Luminescent silver(i) complexes with pyrazole-tetraphenylethene ligands:
 turn-on fluorescence due to the coordination-driven rigidification and
 solvent-oriented structural transformation.
;
_journal_issue 6
_journal_name_full 'Dalton transactions (Cambridge, England : 2003)'
_journal_page_first 2183
_journal_page_last 2191
_journal_paper_doi 10.1039/d0dt04100a
_journal_volume 50
_journal_year 2021
_chemical_formula_moiety 'C38 H28 Ag2 N8, C H Cl2, 2(F6 P)'
_chemical_formula_sum 'C39 H30 Ag2 Cl2 F12 N8 P2'
_chemical_formula_weight 1187.29
_space_group_crystal_system monoclinic
_space_group_IT_number 15
_space_group_name_Hall '-C 2yc'
_space_group_name_H-M_alt 'C 1 2/c 1'
_atom_sites_solution_hydrogens geom
_audit_creation_method SHELXL-2018/3
_audit_update_record
;
2020-12-01 deposited with the CCDC.	2021-01-11 downloaded from the CCDC.
;
_cell_angle_alpha 90
_cell_angle_beta 97.202(2)
_cell_angle_gamma 90
_cell_formula_units_Z 4
_cell_length_a 20.5979(11)
_cell_length_b 12.0244(7)
_cell_length_c 17.0561(9)
_cell_measurement_reflns_used 9872
_cell_measurement_temperature 193(2)
_cell_measurement_theta_max 53.92
_cell_measurement_theta_min 3.71
_cell_volume 4191.1(4)
_computing_structure_refinement 'SHELXL-2018/3 (Sheldrick, 2018)'
_computing_structure_solution 'SHELXT 2014/5 (Sheldrick, 2014)'
_diffrn_ambient_temperature 193(2)
_diffrn_measured_fraction_theta_full 0.984
_diffrn_measured_fraction_theta_max 0.984
_diffrn_measurement_device_type 'Bruker APEX-II CCD'
_diffrn_measurement_method '\f and \w scans'
_diffrn_radiation_type GaK\a
_diffrn_radiation_wavelength 1.34139
_diffrn_reflns_av_R_equivalents 0.0278
_diffrn_reflns_av_unetI/netI 0.0252
_diffrn_reflns_Laue_measured_fraction_full 0.984
_diffrn_reflns_Laue_measured_fraction_max 0.984
_diffrn_reflns_limit_h_max 24
_diffrn_reflns_limit_h_min -24
_diffrn_reflns_limit_k_max 12
_diffrn_reflns_limit_k_min -14
_diffrn_reflns_limit_l_max 20
_diffrn_reflns_limit_l_min -20
_diffrn_reflns_number 15509
_diffrn_reflns_point_group_measured_fraction_full 0.984
_diffrn_reflns_point_group_measured_fraction_max 0.984
_diffrn_reflns_theta_full 53.594
_diffrn_reflns_theta_max 53.936
_diffrn_reflns_theta_min 3.711
_exptl_absorpt_coefficient_mu 6.925
_exptl_absorpt_correction_T_max 0.7506
_exptl_absorpt_correction_T_min 0.5471
_exptl_absorpt_correction_type multi-scan
_exptl_absorpt_process_details sadabs
_exptl_crystal_density_diffrn 1.882
_exptl_crystal_description block
_exptl_crystal_F_000 2344
_exptl_crystal_size_max 0.120
_exptl_crystal_size_mid 0.110
_exptl_crystal_size_min 0.080
_refine_diff_density_max 0.780
_refine_diff_density_min -0.545
_refine_diff_density_rms 0.073
_refine_ls_extinction_method none
_refine_ls_goodness_of_fit_ref 1.047
_refine_ls_hydrogen_treatment constr
_refine_ls_matrix_type full
_refine_ls_number_parameters 349
_refine_ls_number_reflns 3786
_refine_ls_number_restraints 72
_refine_ls_restrained_S_all 1.190
_refine_ls_R_factor_all 0.0351
_refine_ls_R_factor_gt 0.0335
_refine_ls_shift/su_max 0.006
_refine_ls_shift/su_mean 0.000
_refine_ls_structure_factor_coef Fsqd
_refine_ls_weighting_details 'w=1/[\s^2^(Fo^2^)+(0.0421P)^2^+13.2304P] where P=(Fo^2^+2Fc^2^)/3'
_refine_ls_weighting_scheme calc
_refine_ls_wR_factor_gt 0.0855
_refine_ls_wR_factor_ref 0.0866
_reflns_Friedel_coverage 0.000
_reflns_number_gt 3602
_reflns_number_total 3786
_reflns_threshold_expression 'I > 2\s(I)'
_cod_data_source_file d0dt04100a2.cif
_cod_data_source_block 1
_cod_depositor_comments 'Adding full bibliography for 7706376--7706381.cif.'
_cod_database_code 7706376
_shelx_shelxl_version_number 2018/3
_shelx_space_group_comment
;
The symmetry employed for this shelxl refinement is uniquely defined
by the following loop, which should always be used as a source of
symmetry information in preference to the above space-group names.
They are only intended as comments.
;
_shelx_estimated_absorpt_t_max 0.607
_shelx_estimated_absorpt_t_min 0.490
_olex2_refinement_description
;
1. Others
 Fixed Sof: H21A(0.5) H21B(0.5) F3(0.5) F5(0.5) F4(0.4) F6(0.6) F5A(0.4)
 F4A(0.4) F3A(0.3) F6A(0.2) F4B(0.4) F5B(0.3)
 Fixed U12: C10(0) C11(0) C21(0)
 Fixed U23: C10(0) C11(0) C21(0)
 Fixed Uiso: H1(0.04) H2(0.042) H3(0.037) H5(0.031) H6(0.031) H8(0.031)
 H9(0.032) H13(0.035) H14(0.035) H16(0.035) H17(0.036) H18(0.041) H19(0.043)
 H20(0.039) H21A(0.053) H21B(0.053)
 Fixed X: H1(0.69011) H2(0.665771) H3(0.614552) H5(0.516389) H6(0.466037)
 H8(0.623226) H9(0.673884) C10(0.5) C11(0.5) H13(0.405703) H14(0.341162)
 H16(0.467444) H17(0.527595) H18(0.331321) H19(0.275513) H20(0.293185) C21(0.5)
 H21A(0.461395) H21B(0.538603)
 Fixed Y: H1(0.505615) H2(0.306222) H3(0.30523) H5(0.417843) H6(0.496106)
 H8(0.695055) H9(0.616487) H13(0.940569) H14(1.004717) H16(0.863022)
 H17(0.790051) H18(1.131251) H19(1.125941) H20(0.93537) H21A(0.684995)
 H21B(0.68499)
 Fixed Z: H1(-0.143005) H2(-0.116117) H3(0.009695) H5(0.05887) H6(0.161103)
 H8(0.217859) H9(0.116018) C10(0.25) C11(0.25) H13(0.234874) H14(0.328979)
 H16(0.50181) H17(0.406677) H18(0.453791) H19(0.576719) H20(0.632287) C21(0.75)
 H21A(0.751994) H21B(0.748007)
;

loop_
_space_group_symop_operation_xyz
'x, y, z'
'-x, y, -z+1/2'
'x+1/2, y+1/2, z'
'-x+1/2, y+1/2, -z+1/2'
'-x, -y, -z'
'x, -y, z-1/2'
'-x+1/2, -y+1/2, -z'
'x+1/2, -y+1/2, z-1/2'

loop_
_atom_site_label
_atom_site_type_symbol
_atom_site_fract_x
_atom_site_fract_y
_atom_site_fract_z
_atom_site_U_iso_or_equiv
_atom_site_adp_type
_atom_site_occupancy
_atom_site_site_symmetry_order
_atom_site_calc_flag
_atom_site_refinement_flags_posn
_atom_site_refinement_flags_adp
_atom_site_refinement_flags_occupancy
_atom_site_disorder_assembly
_atom_site_disorder_group
Ag1 Ag 0.35121(2) 0.72284(2) 0.54052(2) 0.03446(11) Uani 1 1 d . . . . .
C1 C 0.67005(15) 0.4798(3) -0.09922(17) 0.0333(7) Uani 1 1 d . . . . .
H1 H 0.690110 0.505615 -0.143005 0.040 Uiso 1 1 calc R U . . .
C2 C 0.65709(16) 0.3687(3) -0.08497(18) 0.0354(7) Uani 1 1 d . . . . .
H2 H 0.665771 0.306222 -0.116117 0.042 Uiso 1 1 calc R U . . .
C3 C 0.62905(15) 0.3689(2) -0.01618(17) 0.0309(6) Uani 1 1 d . . . . .
H3 H 0.614552 0.305230 0.009695 0.037 Uiso 1 1 calc R U . . .
C4 C 0.59754(13) 0.5158(2) 0.07490(15) 0.0246(5) Uani 1 1 d . . . . .
C5 C 0.53715(13) 0.4765(2) 0.08978(15) 0.0255(6) Uani 1 1 d . . . . .
H5 H 0.516389 0.417843 0.058870 0.031 Uiso 1 1 calc R U . . .
C6 C 0.50722(13) 0.5236(2) 0.15023(15) 0.0261(6) Uani 1 1 d . . . . .
H6 H 0.466037 0.496106 0.161103 0.031 Uiso 1 1 calc R U . . .
C7 C 0.53685(13) 0.6107(2) 0.19520(15) 0.0248(6) Uani 1 1 d . . . . .
C8 C 0.60050(13) 0.6415(2) 0.18388(15) 0.0260(6) Uani 1 1 d . . . . .
H8 H 0.623226 0.695055 0.217859 0.031 Uiso 1 1 calc R U . . .
C9 C 0.63080(13) 0.5947(2) 0.12371(16) 0.0263(6) Uani 1 1 d . . . . .
H9 H 0.673884 0.616487 0.116018 0.032 Uiso 1 1 calc R U . . .
C10 C 0.500000 0.6746(3) 0.250000 0.0255(8) Uani 1 2 d S T P . .
C11 C 0.500000 0.7872(3) 0.250000 0.0257(8) Uani 1 2 d S T P . .
C12 C 0.46948(13) 0.8506(2) 0.31049(16) 0.0272(6) Uani 1 1 d . . . . .
C13 C 0.41635(14) 0.9201(2) 0.28875(16) 0.0296(6) Uani 1 1 d . . . . .
H13 H 0.405703 0.940569 0.234874 0.035 Uiso 1 1 calc R U . . .
C14 C 0.37863(14) 0.9601(2) 0.34451(16) 0.0294(6) Uani 1 1 d . . . . .
H14 H 0.341162 1.004717 0.328979 0.035 Uiso 1 1 calc R U . . .
C15 C 0.39664(13) 0.9337(2) 0.42310(16) 0.0258(6) Uani 1 1 d . . . . .
C16 C 0.45338(14) 0.8744(3) 0.44720(16) 0.0295(6) Uani 1 1 d . . . . .
H16 H 0.467444 0.863022 0.501810 0.035 Uiso 1 1 calc R U . . .
C17 C 0.48917(14) 0.8321(3) 0.39073(16) 0.0297(6) Uani 1 1 d . . . . .
H17 H 0.527595 0.790051 0.406677 0.036 Uiso 1 1 calc R U . . .
C18 C 0.32942(15) 1.0697(3) 0.48833(18) 0.0343(7) Uani 1 1 d . . . . .
H18 H 0.331321 1.131251 0.453791 0.041 Uiso 1 1 calc R U . . .
C19 C 0.29874(15) 1.0672(3) 0.55553(18) 0.0361(7) Uani 1 1 d . . . . .
H19 H 0.275513 1.125941 0.576719 0.043 Uiso 1 1 calc R U . . .
C20 C 0.30886(14) 0.9613(3) 0.58552(17) 0.0327(6) Uani 1 1 d . . . . .
H20 H 0.293185 0.935370 0.632287 0.039 Uiso 1 1 calc R U . . .
C21 C 0.500000 0.7335(4) 0.750000 0.0438(11) Uani 1 2 d S T P . .
H21A H 0.461395 0.684995 0.751994 0.053 Uiso 0.5 1 calc R U P . .
H21B H 0.538603 0.684990 0.748007 0.053 Uiso 0.5 1 calc R U P . .
P1 P 0.29159(5) 0.72128(8) 0.76008(5) 0.0420(2) Uani 1 1 d . . . . .
Cl1 Cl 0.51183(6) 0.81393(11) 0.83544(6) 0.0694(3) Uani 1 1 d . . . . .
N1 N 0.65060(11) 0.5458(2) -0.04319(13) 0.0300(5) Uani 1 1 d . . . . .
N2 N 0.62564(11) 0.4749(2) 0.00830(13) 0.0262(5) Uani 1 1 d . . . . .
N3 N 0.35628(11) 0.9686(2) 0.48060(13) 0.0273(5) Uani 1 1 d . . . . .
N4 N 0.34361(12) 0.8997(2) 0.54037(13) 0.0297(5) Uani 1 1 d . . . . .
F1 F 0.26090(13) 0.71386(19) 0.66939(12) 0.0576(6) Uani 1 1 d . U . . .
F2 F 0.32127(15) 0.7292(3) 0.85039(15) 0.0773(8) Uani 1 1 d . U . . .
F3 F 0.2573(2) 0.8481(4) 0.7606(2) 0.0465(9) Uani 0.5 1 d . U P A 1
F5 F 0.3538(3) 0.6414(5) 0.7425(3) 0.0615(12) Uani 0.5 1 d . U P A 1
F4 F 0.2379(4) 0.6501(7) 0.7824(4) 0.0676(17) Uani 0.4 1 d . U P A 1
F6 F 0.3479(2) 0.8099(4) 0.7411(2) 0.0619(10) Uani 0.6 1 d . U P A 1
F5A F 0.3198(4) 0.6103(6) 0.7621(4) 0.0710(17) Uani 0.4 1 d . U P A 2
F4A F 0.2713(3) 0.5842(5) 0.7664(3) 0.0574(13) Uani 0.4 1 d . U P A 2
F3A F 0.2372(5) 0.7866(9) 0.7810(6) 0.068(2) Uani 0.3 1 d . U P A 2
F6A F 0.3035(6) 0.8356(9) 0.7512(6) 0.049(2) Uani 0.2 1 d . U P A 2
F4B F 0.2174(3) 0.7060(6) 0.7871(3) 0.0452(12) Uani 0.4 1 d . U P A 3
F5B F 0.3509(5) 0.7257(10) 0.7206(6) 0.081(3) Uani 0.3 1 d . U P A 3

loop_
_atom_site_aniso_label
_atom_site_aniso_U_11
_atom_site_aniso_U_22
_atom_site_aniso_U_33
_atom_site_aniso_U_23
_atom_site_aniso_U_13
_atom_site_aniso_U_12
Ag1 0.04308(16) 0.02600(15) 0.03651(15) 0.00104(8) 0.01371(10) 0.00209(8)
C1 0.0391(16) 0.0382(17) 0.0245(14) -0.0007(12) 0.0112(12) 0.0078(13)
C2 0.0457(17) 0.0326(16) 0.0283(14) -0.0064(12) 0.0059(12) 0.0116(13)
C3 0.0393(16) 0.0250(15) 0.0283(14) -0.0020(11) 0.0041(12) 0.0045(12)
C4 0.0296(13) 0.0253(14) 0.0194(12) 0.0019(10) 0.0058(10) 0.0047(11)
C5 0.0317(14) 0.0238(14) 0.0208(13) -0.0008(10) 0.0031(10) -0.0010(11)
C6 0.0281(13) 0.0281(14) 0.0226(13) 0.0032(11) 0.0055(10) -0.0033(11)
C7 0.0274(13) 0.0291(15) 0.0184(12) 0.0015(11) 0.0045(10) 0.0028(11)
C8 0.0282(13) 0.0278(14) 0.0221(13) -0.0032(11) 0.0032(10) 0.0001(11)
C9 0.0240(13) 0.0302(15) 0.0253(13) -0.0010(11) 0.0056(10) 0.0023(11)
C10 0.0274(18) 0.033(2) 0.0168(17) 0.000 0.0042(14) 0.000
C11 0.0267(19) 0.031(2) 0.0197(18) 0.000 0.0051(15) 0.000
C12 0.0284(13) 0.0309(15) 0.0233(13) -0.0006(11) 0.0080(11) -0.0025(11)
C13 0.0383(15) 0.0293(15) 0.0219(13) 0.0045(11) 0.0068(11) 0.0042(12)
C14 0.0334(14) 0.0263(14) 0.0293(14) 0.0028(11) 0.0074(11) 0.0065(12)
C15 0.0297(13) 0.0235(14) 0.0257(13) -0.0037(11) 0.0092(11) -0.0009(11)
C16 0.0321(14) 0.0372(16) 0.0196(13) -0.0030(11) 0.0046(11) 0.0039(12)
C17 0.0281(14) 0.0365(16) 0.0246(14) -0.0024(12) 0.0042(11) 0.0058(12)
C18 0.0416(16) 0.0256(15) 0.0371(16) -0.0043(12) 0.0098(13) 0.0051(12)
C19 0.0370(16) 0.0346(17) 0.0384(16) -0.0114(13) 0.0112(13) 0.0051(13)
C20 0.0317(14) 0.0406(17) 0.0277(14) -0.0043(13) 0.0113(11) -0.0003(13)
C21 0.039(3) 0.051(3) 0.040(3) 0.000 -0.001(2) 0.000
P1 0.0455(5) 0.0586(6) 0.0236(4) 0.0025(3) 0.0104(3) 0.0026(4)
Cl1 0.0787(7) 0.0841(8) 0.0415(5) -0.0168(5) -0.0074(5) 0.0084(6)
N1 0.0360(13) 0.0297(14) 0.0261(12) 0.0012(9) 0.0115(10) 0.0039(10)
N2 0.0333(12) 0.0237(12) 0.0227(11) -0.0003(9) 0.0077(9) 0.0019(9)
N3 0.0336(12) 0.0248(12) 0.0251(11) -0.0012(9) 0.0097(9) 0.0023(10)
N4 0.0360(13) 0.0291(14) 0.0258(12) -0.0002(9) 0.0111(10) 0.0027(10)
F1 0.0750(13) 0.0639(12) 0.0333(9) 0.0007(9) 0.0043(9) 0.0057(10)
F2 0.0851(15) 0.0984(16) 0.0451(11) 0.0000(11) -0.0052(11) -0.0051(12)
F3 0.0493(17) 0.0402(16) 0.0480(16) -0.0034(14) -0.0011(14) 0.0057(14)
F5 0.0541(18) 0.0604(19) 0.0685(19) -0.0150(16) 0.0012(16) 0.0058(16)
F4 0.070(2) 0.070(2) 0.065(2) 0.0070(18) 0.0136(18) -0.0137(18)
F6 0.0586(17) 0.0619(17) 0.0639(17) 0.0076(15) 0.0022(14) -0.0123(15)
F5A 0.079(2) 0.068(2) 0.066(2) 0.0006(18) 0.0087(18) 0.0123(18)
F4A 0.063(2) 0.052(2) 0.056(2) 0.0080(16) 0.0005(16) -0.0072(17)
F3A 0.065(3) 0.072(3) 0.068(3) -0.0070(19) 0.0116(19) 0.0103(19)
F6A 0.054(3) 0.047(3) 0.048(3) -0.0008(19) 0.0067(19) -0.002(2)
F4B 0.0424(18) 0.054(2) 0.0408(18) 0.0040(16) 0.0125(15) 0.0044(17)
F5B 0.077(3) 0.088(3) 0.080(3) 0.005(2) 0.015(2) -0.0020(19)

loop_
_atom_type_symbol
_atom_type_description
_atom_type_scat_dispersion_real
_atom_type_scat_dispersion_imag
_atom_type_scat_source
C C 0.0137 0.0067 'International Tables Vol C Tables 4.2.6.8 and 6.1.1.4'
H H 0.0000 0.0000 'International Tables Vol C Tables 4.2.6.8 and 6.1.1.4'
Ag Ag 0.0782 3.3823 'International Tables Vol C Tables 4.2.6.8 and 6.1.1.4'
Cl Cl 0.3281 0.5435 'International Tables Vol C Tables 4.2.6.8 and 6.1.1.4'
F F 0.0583 0.0400 'International Tables Vol C Tables 4.2.6.8 and 6.1.1.4'
N N 0.0241 0.0134 'International Tables Vol C Tables 4.2.6.8 and 6.1.1.4'
P P 0.2543 0.3332 'International Tables Vol C Tables 4.2.6.8 and 6.1.1.4'

loop_
_geom_angle_atom_site_label_1
_geom_angle_atom_site_label_2
_geom_angle_atom_site_label_3
_geom_angle
_geom_angle_site_symmetry_1
_geom_angle_site_symmetry_3
_geom_angle_publ_flag
N1 Ag1 N4 174.51(9) 2_655 . ?
C2 C1 H1 124.3 . . ?
N1 C1 H1 124.3 . . ?
N1 C1 C2 111.3(3) . . ?
C1 C2 H2 127.5 . . ?
C3 C2 C1 105.0(3) . . ?
C3 C2 H2 127.5 . . ?
C2 C3 H3 126.0 . . ?
N2 C3 C2 108.1(3) . . ?
N2 C3 H3 126.0 . . ?
C5 C4 C9 120.8(2) . . ?
C5 C4 N2 119.5(2) . . ?
C9 C4 N2 119.7(2) . . ?
C4 C5 H5 120.3 . . ?
C4 C5 C6 119.4(2) . . ?
C6 C5 H5 120.3 . . ?
C5 C6 H6 119.6 . . ?
C5 C6 C7 120.7(3) . . ?
C7 C6 H6 119.6 . . ?
C6 C7 C8 118.5(2) . . ?
C6 C7 C10 120.7(2) . . ?
C8 C7 C10 120.7(2) . . ?
C7 C8 H8 119.6 . . ?
C9 C8 C7 120.8(3) . . ?
C9 C8 H8 119.6 . . ?
C4 C9 C8 119.2(3) . . ?
C4 C9 H9 120.4 . . ?
C8 C9 H9 120.4 . . ?
C7 C10 C7 117.9(4) 2_655 . ?
C11 C10 C7 121.07(18) . 2_655 ?
C11 C10 C7 121.07(18) . . ?
C10 C11 C12 120.89(17) . . ?
C10 C11 C12 120.89(17) . 2_655 ?
C12 C11 C12 118.2(3) 2_655 . ?
C13 C12 C11 120.8(2) . . ?
C13 C12 C17 118.7(3) . . ?
C17 C12 C11 120.2(2) . . ?
C12 C13 H13 119.5 . . ?
C14 C13 C12 121.0(3) . . ?
C14 C13 H13 119.5 . . ?
C13 C14 H14 120.7 . . ?
C15 C14 C13 118.7(3) . . ?
C15 C14 H14 120.7 . . ?
C14 C15 C16 121.3(3) . . ?
C14 C15 N3 119.4(2) . . ?
C16 C15 N3 119.3(2) . . ?
C15 C16 H16 120.5 . . ?
C17 C16 C15 119.1(3) . . ?
C17 C16 H16 120.5 . . ?
C12 C17 H17 119.7 . . ?
C16 C17 C12 120.7(3) . . ?
C16 C17 H17 119.7 . . ?
C19 C18 H18 126.3 . . ?
N3 C18 H18 126.3 . . ?
N3 C18 C19 107.4(3) . . ?
C18 C19 H19 127.3 . . ?
C18 C19 C20 105.4(3) . . ?
C20 C19 H19 127.3 . . ?
C19 C20 H20 124.3 . . ?
N4 C20 C19 111.4(3) . . ?
N4 C20 H20 124.3 . . ?
H21A C21 H21B 107.8 . . ?
Cl1 C21 H21A 109.1 2_656 . ?
Cl1 C21 H21A 109.1 . . ?
Cl1 C21 H21B 109.1 2_656 . ?
Cl1 C21 H21B 109.1 . . ?
Cl1 C21 Cl1 112.5(3) . 2_656 ?
F1 P1 F3 86.56(16) . . ?
F1 P1 F5 90.8(2) . . ?
F1 P1 F6 92.80(18) . . ?
F1 P1 F4A 86.4(2) . . ?
F1 P1 F4B 89.8(2) . . ?
F2 P1 F1 179.34(16) . . ?
F2 P1 F3 92.98(18) . . ?
F2 P1 F5 89.9(2) . . ?
F2 P1 F6 87.52(19) . . ?
F2 P1 F4A 93.7(2) . . ?
F2 P1 F4B 89.6(2) . . ?
F5 P1 F3 149.4(3) . . ?
F4 P1 F1 89.9(3) . . ?
F4 P1 F2 89.7(3) . . ?
F4 P1 F3 101.2(4) . . ?
F4 P1 F5 109.3(4) . . ?
F4 P1 F6 174.0(4) . . ?
F6 P1 F3 73.7(2) . . ?
F6 P1 F5 76.0(3) . . ?
F5A P1 F1 94.6(3) . . ?
F5A P1 F2 85.8(3) . . ?
F5A P1 F4A 38.1(4) . . ?
F3A P1 F1 92.5(4) . . ?
F3A P1 F2 86.8(4) . . ?
F3A P1 F5A 144.2(6) . . ?
F3A P1 F4A 107.8(5) . . ?
F6A P1 F1 90.2(4) . . ?
F6A P1 F2 89.7(4) . . ?
F6A P1 F5A 145.4(7) . . ?
F6A P1 F4A 175.5(5) . . ?
F6A P1 F3A 69.4(7) . . ?
F5B P1 F1 79.0(4) . . ?
F5B P1 F2 101.6(4) . . ?
F5B P1 F4B 168.2(5) . . ?
C1 N1 Ag1 127.9(2) . 2_655 ?
C1 N1 N2 104.9(2) . . ?
N2 N1 Ag1 126.84(17) . 2_655 ?
C3 N2 C4 128.0(2) . . ?
C3 N2 N1 110.6(2) . . ?
N1 N2 C4 121.2(2) . . ?
C18 N3 C15 127.9(3) . . ?
C18 N3 N4 110.8(2) . . ?
N4 N3 C15 121.2(2) . . ?
C20 N4 Ag1 126.6(2) . . ?
C20 N4 N3 105.1(2) . . ?
N3 N4 Ag1 125.85(17) . . ?

loop_
_geom_bond_atom_site_label_1
_geom_bond_atom_site_label_2
_geom_bond_distance
_geom_bond_site_symmetry_2
_geom_bond_publ_flag
Ag1 N1 2.129(3) 2_655 ?
Ag1 N4 2.133(3) . ?
C1 H1 0.9500 . ?
C1 C2 1.389(5) . ?
C1 N1 1.342(4) . ?
C2 H2 0.9500 . ?
C2 C3 1.371(4) . ?
C3 H3 0.9500 . ?
C3 N2 1.346(4) . ?
C4 C5 1.384(4) . ?
C4 C9 1.385(4) . ?
C4 N2 1.426(3) . ?
C5 H5 0.9500 . ?
C5 C6 1.387(4) . ?
C6 H6 0.9500 . ?
C6 C7 1.393(4) . ?
C7 C8 1.399(4) . ?
C7 C10 1.489(3) . ?
C8 H8 0.9500 . ?
C8 C9 1.385(4) . ?
C9 H9 0.9500 . ?
C10 C11 1.354(6) . ?
C11 C12 1.484(3) . ?
C11 C12 1.484(3) 2_655 ?
C12 C13 1.390(4) . ?
C12 C17 1.396(4) . ?
C13 H13 0.9500 . ?
C13 C14 1.387(4) . ?
C14 H14 0.9500 . ?
C14 C15 1.382(4) . ?
C15 C16 1.387(4) . ?
C15 N3 1.426(3) . ?
C16 H16 0.9500 . ?
C16 C17 1.381(4) . ?
C17 H17 0.9500 . ?
C18 H18 0.9500 . ?
C18 C19 1.377(4) . ?
C18 N3 1.348(4) . ?
C19 H19 0.9500 . ?
C19 C20 1.378(5) . ?
C20 H20 0.9500 . ?
C20 N4 1.339(4) . ?
C21 H21A 0.9900 . ?
C21 H21B 0.9900 . ?
C21 Cl1 1.741(3) 2_656 ?
C21 Cl1 1.741(3) . ?
P1 F1 1.599(2) . ?
P1 F2 1.587(3) . ?
P1 F3 1.681(4) . ?
P1 F5 1.660(5) . ?
P1 F4 1.486(7) . ?
P1 F6 1.636(4) . ?
P1 F5A 1.455(7) . ?
P1 F4A 1.707(6) . ?
P1 F3A 1.449(9) . ?
P1 F6A 1.408(11) . ?
P1 F4B 1.660(5) . ?
P1 F5B 1.468(11) . ?
N1 N2 1.370(3) . ?
N3 N4 1.364(3) . ?
